data_4325728
loop_
_publ_author_name
'Jos\'e M. L\'opez-de-Luzuriaga'
'Miguel Monge'
'M. Elena Olmos'
'David Pascual'
'Mar\'ia Rodr\'iguez-Castillo'

_publ_section_title
;
 Influence of the Electronic Characteristics of N-Donor Ligands in the
 Excited State of Heteronuclear Gold(I)-Copper(I) Systems
;
_journal_name_full 'Inorganic Chemistry'
_journal_page_first 6910
_journal_page_last 6921
_journal_paper_doi 10.1021/ic102550z
_journal_volume 50
_journal_year 2011
_chemical_compound_source 'synthesis as described'
_chemical_formula_moiety 'C25 H11 Au1 Cu1 F10 N3'
_chemical_formula_sum 'C25 H11 Au Cu F10 N3'
_chemical_formula_weight 803.87
_chemical_name_common 'Compound X'
_chemical_name_systematic
;
 ?
;
_space_group_IT_number 14
_symmetry_cell_setting monoclinic
_symmetry_Int_Tables_number 14
_symmetry_space_group_name_Hall '-P 2ybc'
_symmetry_space_group_name_H-M 'P 1 21/c 1'
_atom_sites_solution_hydrogens geom
_atom_sites_solution_primary direct
_atom_sites_solution_secondary difmap
_audit_conform_dict_location ftp://ftp.iucr.org/pub/cif_core.dic
_audit_conform_dict_name cif_core.dic
_audit_conform_dict_version 2.3
_audit_creation_date 2007-06-22T17:01:02-00:00
_audit_creation_method 'WinGX routine CIF_UPDATE'
_cell_angle_alpha 90
_cell_angle_beta 116.6400(10)
_cell_angle_gamma 90
_cell_formula_units_Z 4
_cell_length_a 10.0747(3)
_cell_length_b 23.8833(6)
_cell_length_c 11.3984(4)
_cell_measurement_reflns_used 5731
_cell_measurement_temperature 100(2)
_cell_measurement_theta_max 27.46
_cell_measurement_theta_min 2.82
_cell_measurement_wavelength 0.71073
_cell_volume 2451.49(13)
_computing_cell_refinement 'HKL and Scalepack (Otwinowski & Minor, 1997)'
_computing_data_collection 'Nonius KappaCCD'
_computing_data_reduction 'Denzo and Scalepack (Otwinowski & Minor, 1997'
_computing_molecular_graphics 'ORTEP-III for Windows'
_computing_publication_material SHELXL-97
_computing_structure_refinement 'SHELXL-97 (Sheldrick, 1997)'
_computing_structure_solution 'SHELXS-97 (Sheldrick, 1990)'
_diffrn_ambient_temperature 100(2)
_diffrn_detector 'CCD plate'
_diffrn_detector_area_resol_mean 9
_diffrn_measured_fraction_theta_full 0.998
_diffrn_measured_fraction_theta_max 0.998
_diffrn_measurement_device '95mm CCD camera on \k-goniostat'
_diffrn_measurement_device_type 'Nonius KappaCCD'
_diffrn_measurement_method 'CCD rotation images, thick slices'
_diffrn_orient_matrix_type 'by Bruker AXS Collect from scalepack cell'
_diffrn_orient_matrix_UB_11 -0.978077E-1
_diffrn_orient_matrix_UB_12 -0.194179E-1
_diffrn_orient_matrix_UB_13 -0.367905E-1
_diffrn_orient_matrix_UB_21 0.131681E-1
_diffrn_orient_matrix_UB_22 -0.108049E-1
_diffrn_orient_matrix_UB_23 -0.794679E-1
_diffrn_orient_matrix_UB_31 0.495096E-1
_diffrn_orient_matrix_UB_32 -0.354869E-1
_diffrn_orient_matrix_UB_33 0.443273E-1
_diffrn_radiation_monochromator graphite
_diffrn_radiation_probe x-ray
_diffrn_radiation_type MoK\a
_diffrn_radiation_wavelength 0.71073
_diffrn_reflns_av_R_equivalents 0.0811
_diffrn_reflns_av_unetI/netI 0.0386
_diffrn_reflns_limit_h_max 13
_diffrn_reflns_limit_h_min -13
_diffrn_reflns_limit_k_max 30
_diffrn_reflns_limit_k_min -30
_diffrn_reflns_limit_l_max 12
_diffrn_reflns_limit_l_min -14
_diffrn_reflns_number 40990
_diffrn_reflns_theta_full 27.46
_diffrn_reflns_theta_max 27.46
_diffrn_reflns_theta_min 0.41
_diffrn_source 'Enraf Nonius FR590'
_exptl_absorpt_coefficient_mu 6.942
_exptl_absorpt_correction_T_max 0.5739
_exptl_absorpt_correction_T_min 0.4155
_exptl_absorpt_correction_type multi-scan
_exptl_absorpt_process_details Scalepack
_exptl_crystal_colour colorless
_exptl_crystal_density_diffrn 2.178
_exptl_crystal_description 'cubic prism'
_exptl_crystal_F_000 1520
_exptl_crystal_size_max 0.12
_exptl_crystal_size_mid 0.11
_exptl_crystal_size_min 0.08
_refine_diff_density_max 1.127
_refine_diff_density_min -1.007
_refine_diff_density_rms 0.162
_refine_ls_extinction_method none
_refine_ls_goodness_of_fit_ref 1.038
_refine_ls_hydrogen_treatment riding
_refine_ls_matrix_type full
_refine_ls_number_parameters 361
_refine_ls_number_reflns 5602
_refine_ls_number_restraints 113
_refine_ls_restrained_S_all 1.04
_refine_ls_R_factor_all 0.0519
_refine_ls_R_factor_gt 0.0319
_refine_ls_shift/su_max 0.001
_refine_ls_shift/su_mean 0
_refine_ls_structure_factor_coef Fsqd
_refine_ls_weighting_details 'calc w=1/[\s^2^(Fo^2^)+(0.0219P)^2^+9.1286P] where P=(Fo^2^+2Fc^2^)/3'
_refine_ls_weighting_scheme calc
_refine_ls_wR_factor_gt 0.0575
_refine_ls_wR_factor_ref 0.0642
_reflns_number_gt 4531
_reflns_number_total 5602
_reflns_threshold_expression >2sigma(I)
_cod_data_source_file ic102550z_si_001_1.cif
_cod_data_source_block ait11
_cod_database_code 4325728

loop_
_symmetry_equiv_pos_as_xyz
'x, y, z'
'-x, y+1/2, -z+1/2'
'-x, -y, -z'
'x, -y-1/2, z-1/2'

loop_
_atom_site_label
_atom_site_type_symbol
_atom_site_fract_x
_atom_site_fract_y
_atom_site_fract_z
_atom_site_U_iso_or_equiv
_atom_site_adp_type
_atom_site_occupancy
_atom_site_symmetry_multiplicity
_atom_site_calc_flag
_atom_site_refinement_flags
Au Au 0.287083(18) 0.136578(7) 0.434196(17) 0.01641(6) Uani 1 1 d .
Cu Cu 0.32544(6) 0.24297(2) 0.53925(5) 0.01976(13) Uani 1 1 d .
C1 C 0.4742(5) 0.10223(18) 0.4363(4) 0.0189(10) Uani 1 1 d DU
C2 C 0.5224(5) 0.11142(18) 0.3425(4) 0.0206(10) Uani 1 1 d DU
C3 C 0.6515(5) 0.08921(19) 0.3462(4) 0.0212(10) Uani 1 1 d DU
C4 C 0.7401(5) 0.0552(2) 0.4504(5) 0.0248(11) Uani 1 1 d DU
C5 C 0.6963(5) 0.0441(2) 0.5468(4) 0.0240(11) Uani 1 1 d DU
C6 C 0.5670(5) 0.06765(19) 0.5375(4) 0.0219(10) Uani 1 1 d DU
F1 F 0.4432(3) 0.14469(11) 0.2370(3) 0.0282(7) Uani 1 1 d D
F2 F 0.6922(3) 0.10047(12) 0.2509(3) 0.0312(7) Uani 1 1 d D
F3 F 0.8668(3) 0.03361(13) 0.4595(3) 0.0364(8) Uani 1 1 d D
F4 F 0.7811(3) 0.01089(14) 0.6486(3) 0.0386(8) Uani 1 1 d D
F5 F 0.5304(3) 0.05499(12) 0.6363(3) 0.0291(7) Uani 1 1 d D
C11 C 0.1011(5) 0.16818(17) 0.4416(4) 0.0174(9) Uani 1 1 d DU
C12 C 0.0765(5) 0.15803(17) 0.5491(4) 0.0200(10) Uani 1 1 d DU
C13 C -0.0478(5) 0.17528(19) 0.5608(4) 0.0208(10) Uani 1 1 d DU
C14 C -0.1553(5) 0.2050(2) 0.4577(5) 0.0236(10) Uani 1 1 d DU
C15 C -0.1372(5) 0.2157(2) 0.3469(4) 0.0229(10) Uani 1 1 d DU
C16 C -0.0109(5) 0.19737(18) 0.3412(4) 0.0178(9) Uani 1 1 d DU
F6 F 0.1787(3) 0.12962(11) 0.6546(3) 0.0272(6) Uani 1 1 d D
F7 F -0.0675(3) 0.16396(13) 0.6667(3) 0.0315(7) Uani 1 1 d D
F8 F -0.2797(3) 0.22182(13) 0.4637(3) 0.0328(7) Uani 1 1 d D
F9 F -0.2433(3) 0.24429(13) 0.2467(3) 0.0327(7) Uani 1 1 d D
F10 F 0.0021(3) 0.20983(12) 0.2303(2) 0.0264(6) Uani 1 1 d D
N21 N 0.4205(4) 0.21695(15) 0.7255(3) 0.0156(8) Uani 1 1 d DU
C22 C 0.3768(4) 0.23986(16) 0.8078(4) 0.0166(9) Uani 1 1 d DU
H22 H 0.3083 0.2689 0.7752 0.02 Uiso 1 1 calc R
N23 N 0.4210(4) 0.22547(15) 0.9331(3) 0.0162(8) Uani 1 1 d DU
C24 C 0.5199(5) 0.1835(2) 0.9788(5) 0.0222(10) Uani 1 1 d DU
H24 H 0.5537 0.172 1.0654 0.027 Uiso 1 1 calc R
C25 C 0.5723(5) 0.1571(2) 0.9006(5) 0.0234(10) Uani 1 1 d DU
H25 H 0.6404 0.1279 0.9327 0.028 Uiso 1 1 calc R
C26 C 0.5203(5) 0.1756(2) 0.7729(4) 0.0204(10) Uani 1 1 d DU
H26 H 0.5554 0.1589 0.7185 0.024 Uiso 1 1 calc R
N1 N 0.1714(4) 0.30077(17) 0.5144(4) 0.0223(9) Uani 1 1 d DU
C31 C -0.1168(5) 0.45633(19) 0.5600(4) 0.0200(10) Uani 1 1 d DU
C32 C -0.1135(6) 0.4788(2) 0.6743(5) 0.0264(11) Uani 1 1 d DU
H32 H -0.0453 0.4656 0.7559 0.032 Uiso 1 1 calc R
C33 C -0.2128(7) 0.5210(2) 0.6655(6) 0.0395(14) Uani 1 1 d DU
H33 H -0.2098 0.5364 0.7415 0.047 Uiso 1 1 calc R
C34 C -0.3149(7) 0.5400(2) 0.5450(7) 0.0446(15) Uani 1 1 d DU
H34 H -0.3819 0.5678 0.5398 0.053 Uiso 1 1 calc R
C35 C -0.3189(6) 0.5181(2) 0.4318(6) 0.0401(14) Uani 1 1 d DU
H35 H -0.3886 0.5311 0.3505 0.048 Uiso 1 1 calc R
C36 C -0.2198(5) 0.4770(2) 0.4388(5) 0.0262(11) Uani 1 1 d DU
H36 H -0.2216 0.4629 0.3621 0.031 Uiso 1 1 calc R
C37 C -0.0139(5) 0.41098(19) 0.5719(4) 0.0194(9) Uani 1 1 d DU
H37 H 0.0522 0.4002 0.6566 0.023 Uiso 1 1 calc R
C38 C -0.0055(5) 0.3836(2) 0.4738(5) 0.0227(10) Uani 1 1 d DU
H38 H -0.0667 0.3944 0.3878 0.027 Uiso 1 1 calc R
C39 C 0.0947(5) 0.3382(2) 0.4967(4) 0.0224(10) Uani 1 1 d DU

loop_
_atom_site_aniso_label
_atom_site_aniso_U_11
_atom_site_aniso_U_22
_atom_site_aniso_U_33
_atom_site_aniso_U_23
_atom_site_aniso_U_13
_atom_site_aniso_U_12
Au 0.01617(9) 0.01463(9) 0.01685(9) -0.00040(7) 0.00601(6) 0.00222(8)
Cu 0.0305(3) 0.0195(3) 0.0144(3) 0.0009(2) 0.0147(2) 0.0037(2)
C1 0.018(2) 0.014(2) 0.020(2) -0.0022(18) 0.0043(18) 0.0013(18)
C2 0.020(2) 0.016(2) 0.022(2) 0.0022(19) 0.0061(19) 0.0064(19)
C3 0.023(2) 0.024(3) 0.020(2) -0.0042(19) 0.013(2) 0.000(2)
C4 0.017(2) 0.026(3) 0.029(3) -0.005(2) 0.008(2) 0.005(2)
C5 0.023(3) 0.023(3) 0.019(2) -0.0003(19) 0.003(2) 0.007(2)
C6 0.021(2) 0.019(3) 0.024(2) -0.0012(19) 0.010(2) 0.0026(19)
F1 0.0351(16) 0.0267(16) 0.0224(14) 0.0064(12) 0.0125(13) 0.0150(13)
F2 0.0340(17) 0.0341(18) 0.0324(16) 0.0047(13) 0.0210(14) 0.0070(13)
F3 0.0237(16) 0.049(2) 0.0376(17) 0.0041(15) 0.0143(14) 0.0158(14)
F4 0.0347(17) 0.048(2) 0.0274(16) 0.0127(14) 0.0092(14) 0.0250(15)
F5 0.0335(16) 0.0323(17) 0.0238(15) 0.0042(13) 0.0149(13) 0.0094(13)
C11 0.016(2) 0.013(2) 0.025(2) -0.0028(18) 0.0109(19) -0.0004(18)
C12 0.022(2) 0.015(2) 0.024(2) 0.0033(19) 0.010(2) 0.0016(19)
C13 0.024(2) 0.020(3) 0.022(2) -0.0002(19) 0.014(2) -0.0056(19)
C14 0.017(2) 0.024(3) 0.033(3) -0.005(2) 0.013(2) -0.002(2)
C15 0.021(2) 0.023(3) 0.018(2) -0.0023(19) 0.0027(19) 0.002(2)
C16 0.019(2) 0.017(2) 0.016(2) -0.0014(18) 0.0067(18) -0.0012(18)
F6 0.0268(15) 0.0290(17) 0.0250(15) 0.0137(12) 0.0109(12) 0.0052(12)
F7 0.0335(17) 0.0357(18) 0.0340(17) 0.0062(13) 0.0228(14) -0.0006(13)
F8 0.0212(15) 0.0391(18) 0.0423(18) -0.0007(14) 0.0181(14) 0.0057(13)
F9 0.0218(15) 0.0418(19) 0.0262(15) 0.0061(13) 0.0036(12) 0.0136(13)
F10 0.0281(15) 0.0336(17) 0.0170(14) 0.0037(12) 0.0097(12) 0.0073(13)
N21 0.0168(19) 0.019(2) 0.0119(17) -0.0003(15) 0.0072(15) 0.0005(15)
C22 0.019(2) 0.015(2) 0.016(2) 0.0019(18) 0.0089(18) -0.0010(18)
N23 0.0175(19) 0.018(2) 0.0153(18) -0.0002(15) 0.0093(16) -0.0035(15)
C24 0.023(2) 0.024(3) 0.017(2) 0.0027(19) 0.0072(19) 0.003(2)
C25 0.020(2) 0.026(3) 0.023(2) 0.004(2) 0.008(2) 0.007(2)
C26 0.018(2) 0.027(3) 0.018(2) -0.0014(19) 0.0096(19) -0.0003(19)
N1 0.023(2) 0.022(2) 0.023(2) -0.0001(17) 0.0110(17) -0.0005(18)
C31 0.021(2) 0.016(2) 0.022(2) -0.0020(18) 0.0088(19) -0.0043(18)
C32 0.031(3) 0.020(3) 0.029(3) -0.009(2) 0.014(2) -0.010(2)
C33 0.052(4) 0.024(3) 0.060(4) -0.015(3) 0.041(3) -0.008(3)
C34 0.044(4) 0.020(3) 0.079(4) 0.003(3) 0.037(3) 0.009(3)
C35 0.035(3) 0.023(3) 0.057(4) 0.009(3) 0.015(3) 0.009(2)
C36 0.027(3) 0.022(3) 0.028(2) 0.004(2) 0.010(2) 0.000(2)
C37 0.019(2) 0.020(2) 0.019(2) 0.0037(19) 0.0085(19) -0.0001(19)
C38 0.021(2) 0.023(3) 0.019(2) 0.0019(19) 0.004(2) 0.0036(19)
C39 0.024(3) 0.025(3) 0.015(2) -0.003(2) 0.007(2) -0.002(2)

loop_
_atom_type_symbol
_atom_type_description
_atom_type_scat_dispersion_real
_atom_type_scat_dispersion_imag
_atom_type_scat_source
C C 0.0033 0.0016 'International Tables Vol C Tables 4.2.6.8 and 6.1.1.4'
Au Au -2.0133 8.8022 'International Tables Vol C Tables 4.2.6.8 and 6.1.1.4'
Cu Cu 0.3201 1.2651 'International Tables Vol C Tables 4.2.6.8 and 6.1.1.4'
F F 0.0171 0.0103 'International Tables Vol C Tables 4.2.6.8 and 6.1.1.4'
H H 0 0 'International Tables Vol C Tables 4.2.6.8 and 6.1.1.4'
N N 0.0061 0.0033 'International Tables Vol C Tables 4.2.6.8 and 6.1.1.4'

loop_
_geom_angle_atom_site_label_1
_geom_angle_atom_site_label_2
_geom_angle_atom_site_label_3
_geom_angle
_geom_angle_site_symmetry_1
_geom_angle_site_symmetry_3
C1 Au C11 176.58(17) . .
C1 Au Cu 114.50(12) . .
C11 Au Cu 66.26(12) . .
N21 Cu N1 109.71(15) . .
N21 Cu N23 128.94(14) . 4_565
N1 Cu N23 101.99(15) . 4_565
N21 Cu Au 94.69(10) . .
N1 Cu Au 128.67(12) . .
N23 Cu Au 95.52(10) 4_565 .
C2 C1 C6 113.7(4) . .
C2 C1 Au 124.8(3) . .
C6 C1 Au 121.5(3) . .
F1 C2 C1 120.6(4) . .
F1 C2 C3 114.8(4) . .
C1 C2 C3 124.6(4) . .
F2 C3 C4 119.7(4) . .
F2 C3 C2 121.2(4) . .
C4 C3 C2 119.1(4) . .
F3 C4 C5 119.9(4) . .
F3 C4 C3 121.2(4) . .
C5 C4 C3 118.8(4) . .
F4 C5 C6 121.2(4) . .
F4 C5 C4 119.6(4) . .
C6 C5 C4 119.2(4) . .
F5 C6 C5 116.1(4) . .
F5 C6 C1 119.2(4) . .
C5 C6 C1 124.7(4) . .
C12 C11 C16 114.8(4) . .
C12 C11 Au 120.2(3) . .
C16 C11 Au 124.8(3) . .
F6 C12 C11 120.5(4) . .
F6 C12 C13 115.0(4) . .
C11 C12 C13 124.5(4) . .
F7 C13 C12 122.4(4) . .
F7 C13 C14 119.6(4) . .
C12 C13 C14 118.0(4) . .
F8 C14 C15 119.9(4) . .
F8 C14 C13 120.1(4) . .
C15 C14 C13 119.9(4) . .
F9 C15 C16 121.3(4) . .
F9 C15 C14 119.4(4) . .
C16 C15 C14 119.3(4) . .
F10 C16 C15 116.8(4) . .
F10 C16 C11 119.8(4) . .
C15 C16 C11 123.4(4) . .
C22 N21 C26 116.7(4) . .
C22 N21 Cu 118.2(3) . .
C26 N21 Cu 125.1(3) . .
N21 C22 N23 126.5(4) . .
C22 N23 C24 116.1(4) . .
C22 N23 Cu 121.9(3) . 4_566
C24 N23 Cu 121.4(3) . 4_566
N23 C24 C25 121.6(4) . .
C24 C25 C26 117.6(4) . .
N21 C26 C25 121.5(4) . .
C39 N1 Cu 171.3(4) . .
C36 C31 C32 119.0(5) . .
C36 C31 C37 122.4(4) . .
C32 C31 C37 118.6(4) . .
C33 C32 C31 119.7(5) . .
C34 C33 C32 120.2(5) . .
C33 C34 C35 120.5(5) . .
C34 C35 C36 120.0(6) . .
C35 C36 C31 120.6(5) . .
C38 C37 C31 126.6(4) . .
C37 C38 C39 121.8(4) . .
N1 C39 C38 177.8(5) . .

loop_
_geom_bond_atom_site_label_1
_geom_bond_atom_site_label_2
_geom_bond_distance
_geom_bond_site_symmetry_2
Au C1 2.047(5) .
Au C11 2.057(4) .
Au Cu 2.7614(6) .
Cu N21 1.997(4) .
Cu N1 2.000(4) .
Cu N23 2.001(4) 4_565
C1 C2 1.375(6) .
C1 C6 1.385(6) .
C2 F1 1.361(5) .
C2 C3 1.387(6) .
C3 F2 1.349(5) .
C3 C4 1.385(6) .
C4 F3 1.337(5) .
C4 C5 1.381(6) .
C5 F4 1.347(5) .
C5 C6 1.380(6) .
C6 F5 1.366(5) .
C11 C12 1.376(6) .
C11 C16 1.383(6) .
C12 F6 1.363(5) .
C12 C13 1.380(6) .
C13 F7 1.336(5) .
C13 C14 1.384(6) .
C14 F8 1.347(5) .
C14 C15 1.378(6) .
C15 F9 1.348(5) .
C15 C16 1.375(6) .
C16 F10 1.361(5) .
N21 C22 1.321(5) .
N21 C26 1.338(6) .
C22 N23 1.337(5) .
N23 C24 1.343(6) .
N23 Cu 2.001(4) 4_566
C24 C25 1.375(7) .
C25 C26 1.380(6) .
N1 C39 1.139(6) .
C31 C36 1.394(7) .
C31 C32 1.395(6) .
C31 C37 1.462(6) .
C32 C33 1.393(7) .
C33 C34 1.372(9) .
C34 C35 1.375(9) .
C35 C36 1.377(7) .
C37 C38 1.331(6) .
C38 C39 1.423(7) .
